data_7044313
loop_
_publ_author_name
'Linnenberg, Oliver'
'Kondinski, Aleksandar'
'St\"ocker, Cornelia'
'Monakhov, Kirill'

_publ_section_title
;
 The Cu(I)-catalysed Huisgen 1,3-dipolar cycloaddition route to
 (bio-)organic functionalisation of polyoxovanadates
;
_journal_name_full 'Dalton Trans.'
_journal_paper_doi 10.1039/C7DT03376A
_journal_year 2017
_chemical_formula_moiety 'C16 H22 O21 V6 2(C16 H36 N)'
_chemical_formula_sum 'C48 H94 N2 O21 V6'
_chemical_formula_weight 1340.89
_space_group_crystal_system monoclinic
_space_group_IT_number 14
_space_group_name_Hall '-P 2ybc'
_space_group_name_H-M_alt 'P 1 21/c 1'
_symmetry_space_group_name_Hall '-P 2ybc'
_symmetry_space_group_name_H-M 'P 1 21/c 1'
_atom_sites_solution_hydrogens geom
_audit_creation_method SHELXL-2014/7
_audit_update_record
;
2017-06-26 deposited with the CCDC.
2017-09-22 downloaded from the CCDC.
;
_cell_angle_alpha 90
_cell_angle_beta 94.834(3)
_cell_angle_gamma 90
_cell_formula_units_Z 4
_cell_length_a 17.244(2)
_cell_length_b 22.208(3)
_cell_length_c 15.317(2)
_cell_measurement_reflns_used 1445
_cell_measurement_temperature 100(2)
_cell_measurement_theta_max 19.53
_cell_measurement_theta_min 2.37
_cell_volume 5844.9(13)
_computing_cell_refinement 'SAINT v8.34A (Bruker, 2013)'
_computing_data_reduction 'SAINT v8.34A (Bruker, 2013)'
_computing_molecular_graphics 'Olex2 (Dolomanov et al., 2009)'
_computing_publication_material 'Olex2 (Dolomanov et al., 2009)'
_computing_structure_refinement 'ShelXL (Sheldrick, 2014)'
_computing_structure_solution 'ShelXS (Sheldrick, 2008)'
_diffrn_ambient_temperature 100(2)
_diffrn_measured_fraction_theta_full 0.998
_diffrn_measured_fraction_theta_max 0.998
_diffrn_measurement_device_type 'Bruker SMART APEX2 area detector'
_diffrn_measurement_method '\w and \f scans'
_diffrn_radiation_type MoK\a
_diffrn_radiation_wavelength 0.71073
_diffrn_reflns_av_R_equivalents 0.0888
_diffrn_reflns_av_unetI/netI 0.1097
_diffrn_reflns_Laue_measured_fraction_full 0.998
_diffrn_reflns_Laue_measured_fraction_max 0.998
_diffrn_reflns_limit_h_max 19
_diffrn_reflns_limit_h_min -17
_diffrn_reflns_limit_k_max 25
_diffrn_reflns_limit_k_min -23
_diffrn_reflns_limit_l_max 17
_diffrn_reflns_limit_l_min -17
_diffrn_reflns_number 29328
_diffrn_reflns_point_group_measured_fraction_full 0.998
_diffrn_reflns_point_group_measured_fraction_max 0.998
_diffrn_reflns_theta_full 24.163
_diffrn_reflns_theta_max 24.163
_diffrn_reflns_theta_min 1.185
_diffrn_source 'microfocus sealed X-ray tube'
_exptl_absorpt_coefficient_mu 0.995
_exptl_absorpt_correction_T_max 0.7450
_exptl_absorpt_correction_T_min 0.6081
_exptl_absorpt_correction_type multi-scan
_exptl_absorpt_process_details
;
SADABS-2008/1 (Bruker,2008) was used for absorption correction.
wR2(int) was 0.1703 before and 0.0780 after correction.
The Ratio of minimum to maximum transmission is 0.8162.
The \l/2 correction factor is 0.0015.
;
_exptl_crystal_colour red
_exptl_crystal_density_diffrn 1.524
_exptl_crystal_density_method 'not measured'
_exptl_crystal_description block
_exptl_crystal_F_000 2808
_exptl_crystal_size_max 0.24
_exptl_crystal_size_mid 0.23
_exptl_crystal_size_min 0.21
_refine_diff_density_max 0.638
_refine_diff_density_min -0.423
_refine_diff_density_rms 0.095
_refine_ls_extinction_method none
_refine_ls_goodness_of_fit_ref 1.049
_refine_ls_hydrogen_treatment constr
_refine_ls_matrix_type full
_refine_ls_number_parameters 705
_refine_ls_number_reflns 9334
_refine_ls_number_restraints 0
_refine_ls_restrained_S_all 1.049
_refine_ls_R_factor_all 0.0804
_refine_ls_R_factor_gt 0.0510
_refine_ls_shift/su_max 0.001
_refine_ls_shift/su_mean 0.000
_refine_ls_structure_factor_coef Fsqd
_refine_ls_weighting_details 'w=1/[\s^2^(Fo^2^)+0.0396P] where P=(Fo^2^+2Fc^2^)/3'
_refine_ls_weighting_scheme calc
_refine_ls_wR_factor_gt 0.1151
_refine_ls_wR_factor_ref 0.1276
_reflns_Friedel_coverage 0.000
_reflns_number_gt 6652
_reflns_number_total 9334
_reflns_threshold_expression 'I > 2\s(I)'
_cod_data_source_file c7dt03376a2.cif
_cod_data_source_block 1
_cod_database_code 7044313
_shelx_shelxl_version_number 2014/7
_shelx_space_group_comment
;
The symmetry employed for this shelxl refinement is uniquely defined
by the following loop, which should always be used as a source of
symmetry information in preference to the above space-group names.
They are only intended as comments.
;

loop_
_space_group_symop_operation_xyz
'x, y, z'
'-x, y+1/2, -z+1/2'
'-x, -y, -z'
'x, -y-1/2, z-1/2'

loop_
_atom_site_label
_atom_site_type_symbol
_atom_site_fract_x
_atom_site_fract_y
_atom_site_fract_z
_atom_site_U_iso_or_equiv
_atom_site_adp_type
_atom_site_occupancy
_atom_site_site_symmetry_order
_atom_site_calc_flag
_atom_site_refinement_flags_posn
_atom_site_refinement_flags_adp
_atom_site_refinement_flags_occupancy
V1 V 0.50217(4) 0.53476(3) 0.13774(5) 0.01499(19) Uani 1 1 d . . .
V2 V 0.38219(4) 0.54070(3) -0.01806(5) 0.01414(19) Uani 1 1 d . . .
V3 V 0.56407(4) 0.58593(3) -0.02760(5) 0.01561(19) Uani 1 1 d . . .
V4 V 0.11030(4) 0.55295(3) 0.50791(5) 0.01286(19) Uani 1 1 d . . .
V5 V 0.07176(4) 0.42568(3) 0.44708(5) 0.01378(19) Uani 1 1 d . . .
V6 V -0.02673(4) 0.54547(3) 0.37067(5) 0.01346(19) Uani 1 1 d . . .
O1 O 0.5000 0.5000 0.0000 0.0118(9) Uani 1 2 d S . P
O2 O 0.41125(16) 0.56524(11) 0.09968(18) 0.0158(7) Uani 1 1 d . . .
O3 O 0.35191(16) 0.46906(11) 0.01408(18) 0.0143(7) Uani 1 1 d . . .
O4 O 0.30335(16) 0.57783(12) -0.04079(19) 0.0182(7) Uani 1 1 d . . .
O5 O 0.55896(16) 0.59601(11) 0.08623(18) 0.0169(7) Uani 1 1 d . . .
O6 O 0.60388(16) 0.64628(12) -0.06050(19) 0.0190(7) Uani 1 1 d . . .
O7 O 0.45627(16) 0.45292(11) 0.14937(18) 0.0142(7) Uani 1 1 d . . .
O8 O 0.60352(16) 0.48610(11) 0.13771(17) 0.0128(6) Uani 1 1 d . . .
O9 O 0.54618(15) 0.38918(11) 0.05062(17) 0.0125(6) Uani 1 1 d . . .
O10 O 0.66823(16) 0.33119(12) 0.28499(19) 0.0183(7) Uani 1 1 d . . .
O11 O 0.51331(17) 0.55056(11) 0.24085(19) 0.0199(7) Uani 1 1 d . . .
O12 O 0.0000 0.5000 0.5000 0.0106(9) Uani 1 2 d S . P
O13 O 0.14670(16) 0.48800(11) 0.45862(18) 0.0167(7) Uani 1 1 d . . .
O14 O 0.08560(16) 0.40574(11) 0.55875(18) 0.0150(7) Uani 1 1 d . . .
O15 O 0.11648(16) 0.37465(11) 0.39764(19) 0.0185(7) Uani 1 1 d . . .
O16 O 0.06103(16) 0.58300(11) 0.40158(18) 0.0142(7) Uani 1 1 d . . .
O17 O -0.05266(16) 0.56857(12) 0.27301(18) 0.0181(7) Uani 1 1 d . . .
O18 O 0.03358(15) 0.60944(11) 0.56509(18) 0.0122(6) Uani 1 1 d . . .
O19 O 0.11726(15) 0.51417(11) 0.62458(17) 0.0124(6) Uani 1 1 d . . .
O20 O -0.03060(16) 0.52764(11) 0.66399(18) 0.0139(7) Uani 1 1 d . . .
O21 O 0.16876(16) 0.66300(12) 0.79212(19) 0.0201(7) Uani 1 1 d . . .
O22 O 0.18415(16) 0.59681(12) 0.52368(18) 0.0174(7) Uani 1 1 d . . .
C1 C 0.4852(2) 0.41557(17) 0.2211(3) 0.0162(10) Uani 1 1 d . . .
H1A H 0.4507 0.3813 0.2251 0.019 Uiso 1 1 calc R U .
H1B H 0.4848 0.4383 0.2752 0.019 Uiso 1 1 calc R U .
C2 C 0.5679(2) 0.39284(17) 0.2114(3) 0.0125(9) Uani 1 1 d . . .
C3 C 0.6241(2) 0.44613(17) 0.2092(3) 0.0154(10) Uani 1 1 d . . .
H3A H 0.6243 0.4683 0.2638 0.018 Uiso 1 1 calc R U .
H3B H 0.6763 0.4310 0.2043 0.018 Uiso 1 1 calc R U .
C4 C 0.5691(3) 0.35502(17) 0.1280(3) 0.0167(10) Uani 1 1 d . . .
H4A H 0.6212 0.3394 0.1240 0.020 Uiso 1 1 calc R U .
H4B H 0.5342 0.3210 0.1315 0.020 Uiso 1 1 calc R U .
C5 C 0.5919(2) 0.35400(18) 0.2916(3) 0.0169(10) Uani 1 1 d . . .
H5A H 0.5908 0.3779 0.3445 0.020 Uiso 1 1 calc R U .
H5B H 0.5556 0.3209 0.2950 0.020 Uiso 1 1 calc R U .
C6 C 0.7041(3) 0.30889(18) 0.3662(3) 0.0216(11) Uani 1 1 d . . .
H6A H 0.7054 0.3409 0.4093 0.026 Uiso 1 1 calc R U .
H6B H 0.7574 0.2978 0.3581 0.026 Uiso 1 1 calc R U .
C7 C 0.6642(3) 0.25654(19) 0.4004(3) 0.0189(10) Uani 1 1 d . . .
C8 C 0.6330(3) 0.2141(2) 0.4279(3) 0.0240(11) Uani 1 1 d . . .
H8 H 0.6085 0.1806 0.4496 0.029 Uiso 1 1 calc R U .
C9 C 0.0603(3) 0.63895(17) 0.6449(3) 0.0144(10) Uani 1 1 d . . .
H9A H 0.0216 0.6681 0.6597 0.017 Uiso 1 1 calc R U .
H9B H 0.1079 0.6606 0.6363 0.017 Uiso 1 1 calc R U .
C10 C 0.0757(3) 0.59455(17) 0.7217(3) 0.0158(10) Uani 1 1 d . . .
C11 C 0.1392(2) 0.54966(17) 0.7005(3) 0.0154(10) Uani 1 1 d . . .
H11A H 0.1864 0.5716 0.6912 0.019 Uiso 1 1 calc R U .
H11B H 0.1504 0.5231 0.7502 0.019 Uiso 1 1 calc R U .
C12 C 0.0005(2) 0.56135(18) 0.7382(3) 0.0161(10) Uani 1 1 d . . .
H12A H 0.0107 0.5343 0.7875 0.019 Uiso 1 1 calc R U .
H12B H -0.0380 0.5905 0.7538 0.019 Uiso 1 1 calc R U .
C13 C 0.1018(3) 0.62902(18) 0.8047(3) 0.0185(10) Uani 1 1 d . . .
H13A H 0.0604 0.6556 0.8200 0.022 Uiso 1 1 calc R U .
H13B H 0.1130 0.6010 0.8527 0.022 Uiso 1 1 calc R U .
C14 C 0.2014(3) 0.69036(19) 0.8710(3) 0.0228(11) Uani 1 1 d . . .
H14A H 0.2524 0.7062 0.8614 0.027 Uiso 1 1 calc R U .
H14B H 0.2082 0.6599 0.9163 0.027 Uiso 1 1 calc R U .
C15 C 0.1534(3) 0.73910(18) 0.9016(3) 0.0204(11) Uani 1 1 d . . .
C16 C 0.1152(3) 0.7791(2) 0.9253(3) 0.0287(12) Uani 1 1 d . . .
H16 H 0.0851 0.8106 0.9439 0.034 Uiso 1 1 calc R U .
N1 N 0.3005(2) 0.14975(14) 0.1051(2) 0.0158(8) Uani 1 1 d . . .
C17 C 0.2894(2) 0.09054(17) 0.0558(3) 0.0181(10) Uani 1 1 d . . .
H17A H 0.2503 0.0671 0.0825 0.022 Uiso 1 1 calc R U .
H17B H 0.2695 0.0992 -0.0040 0.022 Uiso 1 1 calc R U .
C18 C 0.3623(2) 0.05232(17) 0.0534(3) 0.0171(10) Uani 1 1 d . . .
H18A H 0.3907 0.0523 0.1107 0.021 Uiso 1 1 calc R U .
H18B H 0.3956 0.0694 0.0119 0.021 Uiso 1 1 calc R U .
C19 C 0.3410(3) -0.01239(18) 0.0266(3) 0.0223(11) Uani 1 1 d . . .
H19A H 0.3177 -0.0322 0.0744 0.027 Uiso 1 1 calc R U .
H19B H 0.3028 -0.0117 -0.0235 0.027 Uiso 1 1 calc R U .
C20 C 0.4117(3) -0.04843(19) 0.0035(3) 0.0247(11) Uani 1 1 d . . .
H20A H 0.4310 -0.0321 -0.0486 0.037 Uiso 1 1 calc R U .
H20B H 0.3971 -0.0897 -0.0065 0.037 Uiso 1 1 calc R U .
H20C H 0.4517 -0.0462 0.0510 0.037 Uiso 1 1 calc R U .
C21 C 0.2264(2) 0.18643(18) 0.0839(3) 0.0183(10) Uani 1 1 d . . .
H21A H 0.2174 0.1899 0.0207 0.022 Uiso 1 1 calc R U .
H21B H 0.1830 0.1642 0.1043 0.022 Uiso 1 1 calc R U .
C22 C 0.2263(3) 0.24898(18) 0.1227(3) 0.0252(11) Uani 1 1 d . . .
H22A H 0.2655 0.2734 0.0978 0.030 Uiso 1 1 calc R U .
H22B H 0.2390 0.2468 0.1855 0.030 Uiso 1 1 calc R U .
C23 C 0.1466(3) 0.2779(2) 0.1036(3) 0.0337(13) Uani 1 1 d . . .
H23A H 0.1514 0.3210 0.1132 0.040 Uiso 1 1 calc R U .
H23B H 0.1293 0.2716 0.0424 0.040 Uiso 1 1 calc R U .
C24 C 0.0861(3) 0.2535(2) 0.1593(5) 0.066(2) Uani 1 1 d . . .
H24A H 0.0366 0.2716 0.1418 0.099 Uiso 1 1 calc R U .
H24B H 0.1006 0.2627 0.2198 0.099 Uiso 1 1 calc R U .
H24C H 0.0823 0.2107 0.1520 0.099 Uiso 1 1 calc R U .
C25 C 0.3140(3) 0.13776(18) 0.2028(3) 0.0205(11) Uani 1 1 d . . .
H25A H 0.3649 0.1196 0.2145 0.025 Uiso 1 1 calc R U .
H25B H 0.3149 0.1761 0.2333 0.025 Uiso 1 1 calc R U .
C26 C 0.2545(3) 0.0975(2) 0.2411(3) 0.0281(12) Uani 1 1 d . . .
H26A H 0.2031 0.1073 0.2142 0.034 Uiso 1 1 calc R U .
H26B H 0.2653 0.0559 0.2270 0.034 Uiso 1 1 calc R U .
C27 C 0.2545(3) 0.1037(2) 0.3388(3) 0.0322(13) Uani 1 1 d . . .
H27A H 0.3078 0.1017 0.3647 0.039 Uiso 1 1 calc R U .
H27B H 0.2264 0.0700 0.3612 0.039 Uiso 1 1 calc R U .
C28 C 0.2182(3) 0.1616(2) 0.3673(3) 0.0440(15) Uani 1 1 d . . .
H28A H 0.2456 0.1953 0.3453 0.066 Uiso 1 1 calc R U .
H28B H 0.2214 0.1633 0.4302 0.066 Uiso 1 1 calc R U .
H28C H 0.1646 0.1631 0.3446 0.066 Uiso 1 1 calc R U .
C29 C 0.3702(2) 0.18400(18) 0.0766(3) 0.0198(11) Uani 1 1 d . . .
H29A H 0.3786 0.2191 0.1138 0.024 Uiso 1 1 calc R U .
H29B H 0.4158 0.1586 0.0860 0.024 Uiso 1 1 calc R U .
C30 C 0.3630(3) 0.20436(19) -0.0177(3) 0.0215(11) Uani 1 1 d . . .
H30A H 0.3257 0.2371 -0.0245 0.026 Uiso 1 1 calc R U .
H30B H 0.3433 0.1713 -0.0546 0.026 Uiso 1 1 calc R U .
C31 C 0.4407(3) 0.2254(2) -0.0477(3) 0.0246(11) Uani 1 1 d . . .
H31A H 0.4638 0.2545 -0.0060 0.030 Uiso 1 1 calc R U .
H31B H 0.4757 0.1913 -0.0488 0.030 Uiso 1 1 calc R U .
C32 C 0.4314(3) 0.25376(19) -0.1373(3) 0.0249(11) Uani 1 1 d . . .
H32A H 0.4049 0.2263 -0.1779 0.037 Uiso 1 1 calc R U .
H32B H 0.4818 0.2629 -0.1561 0.037 Uiso 1 1 calc R U .
H32C H 0.4017 0.2902 -0.1349 0.037 Uiso 1 1 calc R U .
N2 N 0.20837(19) 0.57720(15) 0.2100(2) 0.0154(8) Uani 1 1 d . . .
C33 C 0.2097(3) 0.55402(18) 0.1169(3) 0.0180(10) Uani 1 1 d . . .
H33A H 0.2032 0.5879 0.0770 0.022 Uiso 1 1 calc R U .
H33B H 0.2604 0.5365 0.1102 0.022 Uiso 1 1 calc R U .
C34 C 0.1477(3) 0.5075(2) 0.0906(3) 0.0288(12) Uani 1 1 d . . .
H34A H 0.1602 0.4703 0.1219 0.035 Uiso 1 1 calc R U .
H34B H 0.0980 0.5216 0.1077 0.035 Uiso 1 1 calc R U .
C35 C 0.1408(3) 0.4952(2) -0.0044(3) 0.0315(13) Uani 1 1 d . . .
H35A H 0.1920 0.4851 -0.0219 0.038 Uiso 1 1 calc R U .
H35B H 0.1242 0.5319 -0.0349 0.038 Uiso 1 1 calc R U .
C36 C 0.0852(3) 0.4452(2) -0.0344(3) 0.0351(13) Uani 1 1 d . . .
H36A H 0.0795 0.4440 -0.0973 0.053 Uiso 1 1 calc R U .
H36B H 0.0354 0.4525 -0.0128 0.053 Uiso 1 1 calc R U .
H36C H 0.1053 0.4074 -0.0123 0.053 Uiso 1 1 calc R U .
C37 C 0.2189(3) 0.52513(18) 0.2732(3) 0.0176(10) Uani 1 1 d . . .
H37A H 0.1778 0.4961 0.2589 0.021 Uiso 1 1 calc R U .
H37B H 0.2129 0.5399 0.3318 0.021 Uiso 1 1 calc R U .
C38 C 0.2971(3) 0.49280(18) 0.2738(3) 0.0226(11) Uani 1 1 d . . .
H38A H 0.3370 0.5163 0.3068 0.027 Uiso 1 1 calc R U .
H38B H 0.3117 0.4887 0.2143 0.027 Uiso 1 1 calc R U .
C39 C 0.2916(3) 0.43013(19) 0.3156(3) 0.0241(11) Uani 1 1 d . . .
H39A H 0.3434 0.4174 0.3377 0.029 Uiso 1 1 calc R U .
H39B H 0.2603 0.4331 0.3652 0.029 Uiso 1 1 calc R U .
C40 C 0.2568(3) 0.3827(2) 0.2538(3) 0.0341(13) Uani 1 1 d . . .
H40A H 0.2856 0.3809 0.2029 0.051 Uiso 1 1 calc R U .
H40B H 0.2036 0.3928 0.2364 0.051 Uiso 1 1 calc R U .
H40C H 0.2589 0.3443 0.2826 0.051 Uiso 1 1 calc R U .
C41 C 0.1321(2) 0.60809(19) 0.2229(3) 0.0182(10) Uani 1 1 d . . .
H41A H 0.1376 0.6296 0.2782 0.022 Uiso 1 1 calc R U .
H41B H 0.0926 0.5774 0.2275 0.022 Uiso 1 1 calc R U .
C42 C 0.1033(3) 0.6521(2) 0.1513(3) 0.0320(13) Uani 1 1 d . . .
H42A H 0.0896 0.6301 0.0975 0.038 Uiso 1 1 calc R U .
H42B H 0.1450 0.6799 0.1406 0.038 Uiso 1 1 calc R U .
C43 C 0.0327(3) 0.68779(19) 0.1760(3) 0.0267(12) Uani 1 1 d . . .
H43A H -0.0025 0.6610 0.2033 0.032 Uiso 1 1 calc R U .
H43B H 0.0496 0.7186 0.2183 0.032 Uiso 1 1 calc R U .
C44 C -0.0093(3) 0.7167(2) 0.0976(3) 0.0382(14) Uani 1 1 d . . .
H44A H -0.0300 0.6861 0.0579 0.057 Uiso 1 1 calc R U .
H44B H 0.0262 0.7416 0.0687 0.057 Uiso 1 1 calc R U .
H44C H -0.0511 0.7410 0.1158 0.057 Uiso 1 1 calc R U .
C45 C 0.2754(3) 0.62186(18) 0.2261(3) 0.0182(10) Uani 1 1 d . . .
H45A H 0.3226 0.6031 0.2089 0.022 Uiso 1 1 calc R U .
H45B H 0.2648 0.6566 0.1886 0.022 Uiso 1 1 calc R U .
C46 C 0.2897(3) 0.64332(18) 0.3201(3) 0.0190(10) Uani 1 1 d . . .
H46A H 0.3062 0.6095 0.3573 0.023 Uiso 1 1 calc R U .
H46B H 0.2416 0.6588 0.3398 0.023 Uiso 1 1 calc R U .
C47 C 0.3516(3) 0.69229(18) 0.3293(3) 0.0217(11) Uani 1 1 d . . .
H47A H 0.3350 0.7255 0.2910 0.026 Uiso 1 1 calc R U .
H47B H 0.3551 0.7072 0.3890 0.026 Uiso 1 1 calc R U .
C48 C 0.4319(3) 0.6722(2) 0.3077(3) 0.0271(12) Uani 1 1 d . . .
H48A H 0.4301 0.6607 0.2472 0.041 Uiso 1 1 calc R U .
H48B H 0.4482 0.6384 0.3439 0.041 Uiso 1 1 calc R U .
H48C H 0.4681 0.7047 0.3185 0.041 Uiso 1 1 calc R U .

loop_
_atom_site_aniso_label
_atom_site_aniso_U_11
_atom_site_aniso_U_22
_atom_site_aniso_U_33
_atom_site_aniso_U_23
_atom_site_aniso_U_13
_atom_site_aniso_U_12
V1 0.0174(5) 0.0124(4) 0.0156(4) -0.0012(3) 0.0043(3) 0.0032(3)
V2 0.0115(4) 0.0145(4) 0.0173(4) 0.0019(3) 0.0067(3) 0.0028(3)
V3 0.0143(5) 0.0130(4) 0.0197(4) 0.0018(3) 0.0027(3) -0.0006(3)
O1 0.009(2) 0.0103(19) 0.017(2) -0.0013(16) 0.0032(18) 0.0015(17)
O2 0.0198(18) 0.0136(14) 0.0149(16) 0.0018(12) 0.0073(13) 0.0066(13)
O3 0.0125(17) 0.0146(14) 0.0165(16) 0.0010(12) 0.0046(13) -0.0002(12)
O4 0.0150(18) 0.0175(15) 0.0231(18) 0.0056(13) 0.0073(14) 0.0060(13)
O5 0.0182(18) 0.0127(14) 0.0202(17) -0.0001(12) 0.0036(14) -0.0020(13)
O6 0.0158(18) 0.0179(15) 0.0236(18) 0.0026(13) 0.0038(14) -0.0023(13)
O7 0.0109(17) 0.0156(14) 0.0169(17) 0.0007(12) 0.0048(13) 0.0008(12)
O8 0.0149(17) 0.0110(14) 0.0131(16) -0.0004(11) 0.0043(13) 0.0001(12)
O9 0.0119(17) 0.0126(14) 0.0134(16) -0.0004(12) 0.0033(13) 0.0015(12)
O10 0.0127(18) 0.0197(15) 0.0232(18) 0.0087(13) 0.0058(14) 0.0038(13)
O11 0.0261(19) 0.0133(15) 0.0207(17) -0.0026(12) 0.0041(14) 0.0042(13)
C1 0.022(3) 0.013(2) 0.015(2) 0.0042(18) 0.008(2) -0.0004(19)
C2 0.009(2) 0.015(2) 0.015(2) 0.0001(17) 0.0062(19) 0.0025(18)
C3 0.016(3) 0.015(2) 0.016(2) 0.0016(18) 0.005(2) -0.0010(19)
C4 0.017(3) 0.013(2) 0.020(3) 0.0040(18) 0.004(2) 0.0015(19)
C5 0.013(3) 0.019(2) 0.019(3) -0.0008(18) 0.003(2) -0.002(2)
C6 0.014(3) 0.021(2) 0.029(3) 0.004(2) -0.001(2) -0.002(2)
C7 0.018(3) 0.020(2) 0.018(3) 0.0022(19) -0.001(2) 0.002(2)
C8 0.028(3) 0.022(2) 0.022(3) 0.005(2) 0.001(2) 0.004(2)
V4 0.0104(4) 0.0132(4) 0.0157(4) 0.0007(3) 0.0054(3) -0.0023(3)
V5 0.0112(4) 0.0127(4) 0.0180(4) -0.0009(3) 0.0040(3) 0.0010(3)
V6 0.0141(4) 0.0110(4) 0.0157(4) 0.0018(3) 0.0037(3) -0.0015(3)
O12 0.009(2) 0.0098(19) 0.013(2) 0.0017(16) 0.0028(18) 0.0019(16)
O13 0.0118(17) 0.0176(15) 0.0214(17) -0.0002(12) 0.0056(14) 0.0002(13)
O14 0.0108(17) 0.0120(14) 0.0222(17) 0.0003(12) 0.0021(13) 0.0005(12)
O15 0.0143(18) 0.0159(15) 0.0260(18) -0.0032(13) 0.0063(14) 0.0020(13)
O16 0.0164(17) 0.0103(14) 0.0168(16) 0.0005(12) 0.0061(13) -0.0016(12)
O17 0.0190(18) 0.0167(15) 0.0190(17) 0.0044(12) 0.0040(14) -0.0044(13)
O18 0.0112(17) 0.0094(13) 0.0164(16) 0.0012(11) 0.0035(13) -0.0004(12)
O19 0.0115(17) 0.0118(14) 0.0143(16) -0.0015(12) 0.0035(13) 0.0003(12)
O20 0.0120(17) 0.0123(14) 0.0179(16) -0.0011(12) 0.0045(13) -0.0014(12)
O21 0.0145(18) 0.0215(16) 0.0251(18) -0.0065(13) 0.0068(14) -0.0058(14)
O22 0.0121(17) 0.0191(15) 0.0220(18) 0.0012(13) 0.0065(14) -0.0046(13)
C9 0.018(3) 0.011(2) 0.016(2) -0.0020(17) 0.006(2) -0.0049(19)
C10 0.019(3) 0.012(2) 0.017(2) 0.0038(17) 0.006(2) 0.0012(19)
C11 0.015(3) 0.016(2) 0.015(2) -0.0020(18) -0.0025(19) -0.0019(19)
C12 0.018(3) 0.016(2) 0.015(2) -0.0016(18) 0.005(2) -0.0004(19)
C13 0.019(3) 0.018(2) 0.018(3) -0.0034(18) 0.004(2) -0.002(2)
C14 0.016(3) 0.024(2) 0.028(3) -0.006(2) -0.003(2) -0.004(2)
C15 0.028(3) 0.014(2) 0.019(3) -0.0032(19) -0.002(2) -0.009(2)
C16 0.028(3) 0.022(3) 0.036(3) -0.008(2) 0.001(2) -0.001(2)
N1 0.012(2) 0.0206(19) 0.016(2) -0.0034(15) 0.0041(16) 0.0001(16)
C17 0.016(3) 0.020(2) 0.018(3) -0.0040(18) -0.002(2) -0.003(2)
C18 0.009(3) 0.021(2) 0.021(3) -0.0013(19) 0.000(2) -0.0064(19)
C19 0.022(3) 0.021(2) 0.025(3) 0.003(2) 0.004(2) 0.002(2)
C20 0.029(3) 0.022(2) 0.023(3) -0.003(2) 0.001(2) 0.001(2)
C21 0.009(3) 0.022(2) 0.024(3) -0.0004(19) 0.004(2) 0.0001(19)
C22 0.026(3) 0.020(2) 0.030(3) -0.001(2) 0.003(2) 0.004(2)
C23 0.032(3) 0.028(3) 0.041(3) 0.000(2) 0.004(3) 0.002(2)
C24 0.042(4) 0.039(3) 0.118(7) 0.003(4) 0.015(4) 0.006(3)
C25 0.023(3) 0.020(2) 0.018(3) -0.0033(19) 0.000(2) 0.002(2)
C26 0.027(3) 0.028(3) 0.031(3) 0.002(2) 0.011(2) -0.005(2)
C27 0.018(3) 0.051(3) 0.028(3) 0.009(2) 0.005(2) 0.003(2)
C28 0.038(4) 0.067(4) 0.030(3) -0.018(3) 0.021(3) -0.014(3)
C29 0.015(3) 0.020(2) 0.024(3) -0.0039(19) 0.003(2) -0.002(2)
C30 0.018(3) 0.021(2) 0.026(3) -0.002(2) 0.004(2) -0.002(2)
C31 0.022(3) 0.023(2) 0.030(3) 0.002(2) 0.010(2) 0.001(2)
C32 0.024(3) 0.024(2) 0.029(3) 0.007(2) 0.014(2) 0.002(2)
N2 0.008(2) 0.0240(19) 0.014(2) -0.0004(15) 0.0042(16) -0.0023(16)
C33 0.021(3) 0.021(2) 0.013(2) -0.0024(18) 0.008(2) -0.001(2)
C34 0.023(3) 0.042(3) 0.023(3) -0.005(2) 0.005(2) -0.005(2)
C35 0.039(3) 0.031(3) 0.024(3) -0.009(2) 0.001(2) -0.002(2)
C36 0.030(3) 0.042(3) 0.033(3) -0.014(2) 0.002(2) -0.001(3)
C37 0.020(3) 0.020(2) 0.013(2) 0.0011(18) 0.008(2) 0.000(2)
C38 0.021(3) 0.026(2) 0.020(3) -0.001(2) 0.002(2) -0.002(2)
C39 0.022(3) 0.027(2) 0.025(3) -0.003(2) 0.007(2) 0.003(2)
C40 0.038(4) 0.031(3) 0.034(3) -0.011(2) 0.005(3) -0.001(2)
C41 0.009(3) 0.027(2) 0.019(3) 0.0021(19) 0.005(2) -0.002(2)
C42 0.026(3) 0.048(3) 0.023(3) 0.006(2) 0.007(2) 0.005(3)
C43 0.024(3) 0.015(2) 0.042(3) 0.006(2) 0.010(2) 0.000(2)
C44 0.040(4) 0.033(3) 0.041(3) 0.000(2) 0.001(3) 0.001(3)
C45 0.014(3) 0.021(2) 0.020(3) 0.0018(19) 0.008(2) -0.005(2)
C46 0.015(3) 0.023(2) 0.020(3) -0.0068(19) 0.004(2) -0.004(2)
C47 0.027(3) 0.024(2) 0.014(2) -0.0017(19) -0.002(2) 0.000(2)
C48 0.019(3) 0.029(3) 0.033(3) 0.007(2) -0.001(2) 0.000(2)

loop_
_atom_type_symbol
_atom_type_description
_atom_type_scat_dispersion_real
_atom_type_scat_dispersion_imag
_atom_type_scat_source
C C 0.0033 0.0016 'International Tables Vol C Tables 4.2.6.8 and 6.1.1.4'
H H 0.0000 0.0000 'International Tables Vol C Tables 4.2.6.8 and 6.1.1.4'
N N 0.0061 0.0033 'International Tables Vol C Tables 4.2.6.8 and 6.1.1.4'
O O 0.0106 0.0060 'International Tables Vol C Tables 4.2.6.8 and 6.1.1.4'
V V 0.3005 0.5294 'International Tables Vol C Tables 4.2.6.8 and 6.1.1.4'

loop_
_geom_angle_atom_site_label_1
_geom_angle_atom_site_label_2
_geom_angle_atom_site_label_3
_geom_angle
_geom_angle_site_symmetry_1
_geom_angle_site_symmetry_3
O11 V1 O2 105.65(14) . .
O11 V1 O5 103.26(13) . .
O2 V1 O5 93.64(12) . .
O11 V1 O7 97.24(13) . .
O2 V1 O7 91.77(12) . .
O5 V1 O7 156.49(12) . .
O11 V1 O8 94.78(13) . .
O2 V1 O8 159.30(12) . .
O5 V1 O8 84.70(11) . .
O7 V1 O8 82.23(11) . .
O11 V1 O1 170.51(10) . .
O2 V1 O1 82.95(9) . .
O5 V1 O1 79.80(9) . .
O7 V1 O1 78.19(8) . .
O8 V1 O1 76.44(8) . .
O11 V1 V2 141.21(11) . .
O2 V1 V2 36.10(9) . .
O5 V1 V2 89.04(9) . .
O7 V1 V2 81.96(8) . .
O8 V1 V2 123.20(8) . .
O1 V1 V2 46.96(2) . .
O11 V1 V3 135.29(11) . .
O2 V1 V3 86.91(9) . .
O5 V1 V3 32.22(8) . .
O7 V1 V3 125.63(8) . .
O8 V1 V3 80.71(8) . .
O1 V1 V3 47.68(2) . .
V2 V1 V3 65.98(3) . .
O4 V2 O3 105.07(14) . .
O4 V2 O2 102.04(13) . .
O3 V2 O2 93.11(12) . .
O4 V2 O8 97.12(13) . 3_665
O3 V2 O8 92.91(12) . 3_665
O2 V2 O8 157.65(12) . 3_665
O4 V2 O9 94.18(12) . 3_665
O3 V2 O9 160.69(12) . 3_665
O2 V2 O9 84.18(11) . 3_665
O8 V2 O9 83.05(11) 3_665 3_665
O4 V2 O1 170.82(11) . .
O3 V2 O1 83.50(9) . .
O2 V2 O1 80.45(8) . .
O8 V2 O1 78.89(8) 3_665 .
O9 V2 O1 77.19(8) 3_665 .
O4 V2 V3 140.02(10) . 3_665
O3 V2 V3 35.52(9) . 3_665
O2 V2 V3 89.78(8) . 3_665
O8 V2 V3 82.75(8) 3_665 3_665
O9 V2 V3 125.21(8) 3_665 3_665
O1 V2 V3 48.175(19) . 3_665
O4 V2 V1 134.79(11) . .
O3 V2 V1 86.51(9) . .
O2 V2 V1 32.91(8) . .
O8 V2 V1 126.30(9) 3_665 .
O9 V2 V1 80.85(8) 3_665 .
O1 V2 V1 47.65(2) . .
V3 V2 V1 66.51(2) 3_665 .
O6 V3 O5 105.20(14) . .
O6 V3 O3 103.25(13) . 3_665
O5 V3 O3 94.31(12) . 3_665
O6 V3 O9 98.08(13) . 3_665
O5 V3 O9 90.77(12) . 3_665
O3 V3 O9 155.91(11) 3_665 3_665
O6 V3 O7 96.32(13) . 3_665
O5 V3 O7 158.15(12) . 3_665
O3 V3 O7 84.20(11) 3_665 3_665
O9 V3 O7 82.42(11) 3_665 3_665
O6 V3 O1 172.18(11) . .
O5 V3 O1 81.76(9) . .
O3 V3 O1 79.43(8) 3_665 .
O9 V3 O1 78.01(8) 3_665 .
O7 V3 O1 76.53(8) 3_665 .
O6 V3 V2 135.86(11) . 3_665
O5 V3 V2 85.95(9) . 3_665
O3 V3 V2 32.64(8) 3_665 3_665
O9 V3 V2 124.81(8) 3_665 3_665
O7 V3 V2 81.09(7) 3_665 3_665
O1 V3 V2 46.96(2) . 3_665
O6 V3 V1 139.49(11) . .
O5 V3 V1 34.70(9) . .
O3 V3 V1 89.26(9) 3_665 .
O9 V3 V1 81.61(8) 3_665 .
O7 V3 V1 123.47(8) 3_665 .
O1 V3 V1 47.155(19) . .
V2 V3 V1 65.38(2) 3_665 .
V2 O1 V2 180.0 . 3_665
V2 O1 V1 85.39(3) . .
V2 O1 V1 94.61(3) 3_665 .
V2 O1 V1 94.61(3) . 3_665
V2 O1 V1 85.39(3) 3_665 3_665
V1 O1 V1 180.0 . 3_665
V2 O1 V3 95.13(3) . .
V2 O1 V3 84.87(3) 3_665 .
V1 O1 V3 85.17(3) . .
V1 O1 V3 94.83(3) 3_665 .
V2 O1 V3 84.87(3) . 3_665
V2 O1 V3 95.13(3) 3_665 3_665
V1 O1 V3 94.83(3) . 3_665
V1 O1 V3 85.17(3) 3_665 3_665
V3 O1 V3 180.0 . 3_665
V1 O2 V2 110.99(14) . .
V2 O3 V3 111.84(15) . 3_665
V3 O5 V1 113.08(14) . .
C1 O7 V1 118.7(2) . .
C1 O7 V3 118.3(2) . 3_665
V1 O7 V3 109.84(13) . 3_665
C3 O8 V2 118.9(2) . 3_665
C3 O8 V1 118.8(2) . .
V2 O8 V1 109.48(13) 3_665 .
C4 O9 V3 119.2(2) . 3_665
C4 O9 V2 117.9(2) . 3_665
V3 O9 V2 109.24(12) 3_665 3_665
C5 O10 C6 113.3(3) . .
O7 C1 C2 112.5(3) . .
O7 C1 H1A 109.1 . .
C2 C1 H1A 109.1 . .
O7 C1 H1B 109.1 . .
C2 C1 H1B 109.1 . .
H1A C1 H1B 107.8 . .
C5 C2 C4 109.8(3) . .
C5 C2 C1 107.4(3) . .
C4 C2 C1 109.9(3) . .
C5 C2 C3 108.9(3) . .
C4 C2 C3 110.6(3) . .
C1 C2 C3 110.1(3) . .
O8 C3 C2 112.3(3) . .
O8 C3 H3A 109.1 . .
C2 C3 H3A 109.1 . .
O8 C3 H3B 109.1 . .
C2 C3 H3B 109.1 . .
H3A C3 H3B 107.9 . .
O9 C4 C2 112.2(3) . .
O9 C4 H4A 109.2 . .
C2 C4 H4A 109.2 . .
O9 C4 H4B 109.2 . .
C2 C4 H4B 109.2 . .
H4A C4 H4B 107.9 . .
O10 C5 C2 109.5(3) . .
O10 C5 H5A 109.8 . .
C2 C5 H5A 109.8 . .
O10 C5 H5B 109.8 . .
C2 C5 H5B 109.8 . .
H5A C5 H5B 108.2 . .
O10 C6 C7 113.8(3) . .
O10 C6 H6A 108.8 . .
C7 C6 H6A 108.8 . .
O10 C6 H6B 108.8 . .
C7 C6 H6B 108.8 . .
H6A C6 H6B 107.7 . .
C8 C7 C6 179.1(5) . .
C7 C8 H8 180.0 . .
O22 V4 O13 104.69(14) . .
O22 V4 O16 102.03(13) . .
O13 V4 O16 94.01(12) . .
O22 V4 O19 98.12(13) . .
O13 V4 O19 91.94(12) . .
O16 V4 O19 156.77(12) . .
O22 V4 O18 95.50(12) . .
O13 V4 O18 159.67(12) . .
O16 V4 O18 83.91(11) . .
O19 V4 O18 82.76(11) . .
O22 V4 O12 171.88(11) . .
O13 V4 O12 83.02(9) . .
O16 V4 O12 79.65(8) . .
O19 V4 O12 78.82(8) . .
O18 V4 O12 76.71(7) . .
O22 V4 V6 134.40(11) . .
O13 V4 V6 86.74(9) . .
O16 V4 V6 32.45(8) . .
O19 V4 V6 125.93(8) . .
O18 V4 V6 80.68(8) . .
O12 V4 V6 47.338(19) . .
O22 V4 V5 139.67(10) . .
O13 V4 V5 35.37(9) . .
O16 V4 V5 89.62(8) . .
O19 V4 V5 82.35(8) . .
O18 V4 V5 124.30(8) . .
O12 V4 V5 47.789(19) . .
V6 V4 V5 66.30(2) . .
O15 V5 O14 104.50(14) . .
O15 V5 O13 102.13(13) . .
O14 V5 O13 93.30(12) . .
O15 V5 O18 98.76(13) . 3_566
O14 V5 O18 92.33(12) . 3_566
O13 V5 O18 156.23(11) . 3_566
O15 V5 O20 96.41(13) . 3_566
O14 V5 O20 159.01(12) . 3_566
O13 V5 O20 83.94(11) . 3_566
O18 V5 O20 82.58(11) 3_566 3_566
O15 V5 O12 172.58(11) . .
O14 V5 O12 82.45(9) . .
O13 V5 O12 79.75(9) . .
O18 V5 O12 78.13(8) 3_566 .
O20 V5 O12 76.57(8) 3_566 .
O15 V5 V6 139.35(11) . 3_566
O14 V5 V6 35.25(9) . 3_566
O13 V5 V6 89.16(9) . 3_566
O18 V5 V6 82.24(8) 3_566 3_566
O20 V5 V6 123.77(8) 3_566 3_566
O12 V5 V6 47.351(19) . 3_566
O15 V5 V4 134.83(10) . .
O14 V5 V4 85.86(9) . .
O13 V5 V4 32.75(8) . .
O18 V5 V4 125.05(8) 3_566 .
O20 V5 V4 80.59(7) 3_566 .
O12 V5 V4 47.137(19) . .
V6 V5 V4 65.55(2) 3_566 .
O17 V6 O16 105.35(14) . .
O17 V6 O14 103.23(13) . 3_566
O16 V6 O14 93.78(12) . 3_566
O17 V6 O20 96.73(13) . 3_566
O16 V6 O20 91.31(12) . 3_566
O14 V6 O20 157.26(12) 3_566 3_566
O17 V6 O19 94.94(12) . 3_566
O16 V6 O19 159.47(12) . 3_566
O14 V6 O19 84.42(11) 3_566 3_566
O20 V6 O19 83.10(11) 3_566 3_566
O17 V6 O12 171.09(10) . .
O16 V6 O12 82.36(9) . .
O14 V6 O12 80.36(9) 3_566 .
O20 V6 O12 78.38(8) 3_566 .
O19 V6 O12 77.17(8) 3_566 .
O17 V6 V5 135.80(11) . 3_566
O16 V6 V5 86.17(9) . 3_566
O14 V6 V5 32.65(8) 3_566 3_566
O20 V6 V5 126.05(8) 3_566 3_566
O19 V6 V5 81.32(8) 3_566 3_566
O12 V6 V5 47.84(2) . 3_566
O17 V6 V4 140.04(10) . .
O16 V6 V4 35.32(9) . .
O14 V6 V4 89.82(9) 3_566 .
O20 V6 V4 81.63(8) 3_566 .
O19 V6 V4 124.14(8) 3_566 .
O12 V6 V4 47.178(19) . .
V5 V6 V4 66.09(3) 3_566 .
V4 O12 V4 180.0 3_566 .
V4 O12 V6 94.52(3) 3_566 .
V4 O12 V6 85.48(3) . .
V4 O12 V6 85.49(3) 3_566 3_566
V4 O12 V6 94.52(3) . 3_566
V6 O12 V6 180.0 . 3_566
V4 O12 V5 85.07(3) 3_566 3_566
V4 O12 V5 94.93(3) . 3_566
V6 O12 V5 84.81(3) . 3_566
V6 O12 V5 95.19(3) 3_566 3_566
V4 O12 V5 94.93(3) 3_566 .
V4 O12 V5 85.07(3) . .
V6 O12 V5 95.19(3) . .
V6 O12 V5 84.81(3) 3_566 .
V5 O12 V5 180.00(2) 3_566 .
V4 O13 V5 111.88(15) . .
V5 O14 V6 112.10(14) . 3_566
V6 O16 V4 112.23(14) . .
C9 O18 V5 119.4(2) . 3_566
C9 O18 V4 117.9(2) . .
V5 O18 V4 109.68(12) 3_566 .
C11 O19 V4 119.1(2) . .
C11 O19 V6 118.5(2) . 3_566
V4 O19 V6 108.93(12) . 3_566
C12 O20 V6 118.5(2) . 3_566
C12 O20 V5 118.2(2) . 3_566
V6 O20 V5 109.42(13) 3_566 3_566
C13 O21 C14 112.5(3) . .
O18 C9 C10 112.5(3) . .
O18 C9 H9A 109.1 . .
C10 C9 H9A 109.1 . .
O18 C9 H9B 109.1 . .
C10 C9 H9B 109.1 . .
H9A C9 H9B 107.8 . .
C13 C10 C12 107.4(3) . .
C13 C10 C11 109.8(3) . .
C12 C10 C11 110.6(3) . .
C13 C10 C9 109.6(3) . .
C12 C10 C9 109.9(3) . .
C11 C10 C9 109.5(3) . .
O19 C11 C10 112.7(3) . .
O19 C11 H11A 109.1 . .
C10 C11 H11A 109.1 . .
O19 C11 H11B 109.1 . .
C10 C11 H11B 109.1 . .
H11A C11 H11B 107.8 . .
O20 C12 C10 112.8(3) . .
O20 C12 H12A 109.0 . .
C10 C12 H12A 109.0 . .
O20 C12 H12B 109.0 . .
C10 C12 H12B 109.0 . .
H12A C12 H12B 107.8 . .
O21 C13 C10 110.2(3) . .
O21 C13 H13A 109.6 . .
C10 C13 H13A 109.6 . .
O21 C13 H13B 109.6 . .
C10 C13 H13B 109.6 . .
H13A C13 H13B 108.1 . .
O21 C14 C15 113.2(3) . .
O21 C14 H14A 108.9 . .
C15 C14 H14A 108.9 . .
O21 C14 H14B 108.9 . .
C15 C14 H14B 108.9 . .
H14A C14 H14B 107.8 . .
C16 C15 C14 178.8(5) . .
C15 C16 H16 180.0 . .
C29 N1 C25 108.2(3) . .
C29 N1 C17 111.1(3) . .
C25 N1 C17 109.9(3) . .
C29 N1 C21 109.9(3) . .
C25 N1 C21 111.0(3) . .
C17 N1 C21 106.7(3) . .
C18 C17 N1 115.2(3) . .
C18 C17 H17A 108.5 . .
N1 C17 H17A 108.5 . .
C18 C17 H17B 108.5 . .
N1 C17 H17B 108.5 . .
H17A C17 H17B 107.5 . .
C17 C18 C19 110.6(3) . .
C17 C18 H18A 109.5 . .
C19 C18 H18A 109.5 . .
C17 C18 H18B 109.5 . .
C19 C18 H18B 109.5 . .
H18A C18 H18B 108.1 . .
C20 C19 C18 112.2(4) . .
C20 C19 H19A 109.2 . .
C18 C19 H19A 109.2 . .
C20 C19 H19B 109.2 . .
C18 C19 H19B 109.2 . .
H19A C19 H19B 107.9 . .
C19 C20 H20A 109.5 . .
C19 C20 H20B 109.5 . .
H20A C20 H20B 109.5 . .
C19 C20 H20C 109.5 . .
H20A C20 H20C 109.5 . .
H20B C20 H20C 109.5 . .
C22 C21 N1 115.8(3) . .
C22 C21 H21A 108.3 . .
N1 C21 H21A 108.3 . .
C22 C21 H21B 108.3 . .
N1 C21 H21B 108.3 . .
H21A C21 H21B 107.4 . .
C21 C22 C23 110.1(4) . .
C21 C22 H22A 109.6 . .
C23 C22 H22A 109.6 . .
C21 C22 H22B 109.6 . .
C23 C22 H22B 109.6 . .
H22A C22 H22B 108.2 . .
C24 C23 C22 113.4(4) . .
C24 C23 H23A 108.9 . .
C22 C23 H23A 108.9 . .
C24 C23 H23B 108.9 . .
C22 C23 H23B 108.9 . .
H23A C23 H23B 107.7 . .
C23 C24 H24A 109.5 . .
C23 C24 H24B 109.5 . .
H24A C24 H24B 109.5 . .
C23 C24 H24C 109.5 . .
H24A C24 H24C 109.5 . .
H24B C24 H24C 109.5 . .
C26 C25 N1 115.6(3) . .
C26 C25 H25A 108.4 . .
N1 C25 H25A 108.4 . .
C26 C25 H25B 108.4 . .
N1 C25 H25B 108.4 . .
H25A C25 H25B 107.4 . .
C27 C26 C25 112.8(4) . .
C27 C26 H26A 109.0 . .
C25 C26 H26A 109.0 . .
C27 C26 H26B 109.0 . .
C25 C26 H26B 109.0 . .
H26A C26 H26B 107.8 . .
C26 C27 C28 113.6(4) . .
C26 C27 H27A 108.8 . .
C28 C27 H27A 108.8 . .
C26 C27 H27B 108.8 . .
C28 C27 H27B 108.8 . .
H27A C27 H27B 107.7 . .
C27 C28 H28A 109.5 . .
C27 C28 H28B 109.5 . .
H28A C28 H28B 109.5 . .
C27 C28 H28C 109.5 . .
H28A C28 H28C 109.5 . .
H28B C28 H28C 109.5 . .
C30 C29 N1 115.0(3) . .
C30 C29 H29A 108.5 . .
N1 C29 H29A 108.5 . .
C30 C29 H29B 108.5 . .
N1 C29 H29B 108.5 . .
H29A C29 H29B 107.5 . .
C29 C30 C31 112.1(4) . .
C29 C30 H30A 109.2 . .
C31 C30 H30A 109.2 . .
C29 C30 H30B 109.2 . .
C31 C30 H30B 109.2 . .
H30A C30 H30B 107.9 . .
C32 C31 C30 112.0(4) . .
C32 C31 H31A 109.2 . .
C30 C31 H31A 109.2 . .
C32 C31 H31B 109.2 . .
C30 C31 H31B 109.2 . .
H31A C31 H31B 107.9 . .
C31 C32 H32A 109.5 . .
C31 C32 H32B 109.5 . .
H32A C32 H32B 109.5 . .
C31 C32 H32C 109.5 . .
H32A C32 H32C 109.5 . .
H32B C32 H32C 109.5 . .
C37 N2 C41 108.8(3) . .
C37 N2 C33 109.4(3) . .
C41 N2 C33 111.0(3) . .
C37 N2 C45 110.2(3) . .
C41 N2 C45 109.8(3) . .
C33 N2 C45 107.5(3) . .
C34 C33 N2 114.5(3) . .
C34 C33 H33A 108.6 . .
N2 C33 H33A 108.6 . .
C34 C33 H33B 108.6 . .
N2 C33 H33B 108.6 . .
H33A C33 H33B 107.6 . .
C35 C34 C33 112.6(4) . .
C35 C34 H34A 109.1 . .
C33 C34 H34A 109.1 . .
C35 C34 H34B 109.1 . .
C33 C34 H34B 109.1 . .
H34A C34 H34B 107.8 . .
C34 C35 C36 115.5(4) . .
C34 C35 H35A 108.4 . .
C36 C35 H35A 108.4 . .
C34 C35 H35B 108.4 . .
C36 C35 H35B 108.4 . .
H35A C35 H35B 107.5 . .
C35 C36 H36A 109.5 . .
C35 C36 H36B 109.5 . .
H36A C36 H36B 109.5 . .
C35 C36 H36C 109.5 . .
H36A C36 H36C 109.5 . .
H36B C36 H36C 109.5 . .
N2 C37 C38 115.0(4) . .
N2 C37 H37A 108.5 . .
C38 C37 H37A 108.5 . .
N2 C37 H37B 108.5 . .
C38 C37 H37B 108.5 . .
H37A C37 H37B 107.5 . .
C37 C38 C39 110.0(4) . .
C37 C38 H38A 109.7 . .
C39 C38 H38A 109.7 . .
C37 C38 H38B 109.7 . .
C39 C38 H38B 109.7 . .
H38A C38 H38B 108.2 . .
C40 C39 C38 113.9(4) . .
C40 C39 H39A 108.8 . .
C38 C39 H39A 108.8 . .
C40 C39 H39B 108.8 . .
C38 C39 H39B 108.8 . .
H39A C39 H39B 107.7 . .
C39 C40 H40A 109.5 . .
C39 C40 H40B 109.5 . .
H40A C40 H40B 109.5 . .
C39 C40 H40C 109.5 . .
H40A C40 H40C 109.5 . .
H40B C40 H40C 109.5 . .
N2 C41 C42 115.6(4) . .
N2 C41 H41A 108.4 . .
C42 C41 H41A 108.4 . .
N2 C41 H41B 108.4 . .
C42 C41 H41B 108.4 . .
H41A C41 H41B 107.5 . .
C41 C42 C43 111.9(4) . .
C41 C42 H42A 109.2 . .
C43 C42 H42A 109.2 . .
C41 C42 H42B 109.2 . .
C43 C42 H42B 109.2 . .
H42A C42 H42B 107.9 . .
C44 C43 C42 111.5(4) . .
C44 C43 H43A 109.3 . .
C42 C43 H43A 109.3 . .
C44 C43 H43B 109.3 . .
C42 C43 H43B 109.3 . .
H43A C43 H43B 108.0 . .
C43 C44 H44A 109.5 . .
C43 C44 H44B 109.5 . .
H44A C44 H44B 109.5 . .
C43 C44 H44C 109.5 . .
H44A C44 H44C 109.5 . .
H44B C44 H44C 109.5 . .
C46 C45 N2 114.7(3) . .
C46 C45 H45A 108.6 . .
N2 C45 H45A 108.6 . .
C46 C45 H45B 108.6 . .
N2 C45 H45B 108.6 . .
H45A C45 H45B 107.6 . .
C45 C46 C47 111.6(4) . .
C45 C46 H46A 109.3 . .
C47 C46 H46A 109.3 . .
C45 C46 H46B 109.3 . .
C47 C46 H46B 109.3 . .
H46A C46 H46B 108.0 . .
C48 C47 C46 114.5(4) . .
C48 C47 H47A 108.6 . .
C46 C47 H47A 108.6 . .
C48 C47 H47B 108.6 . .
C46 C47 H47B 108.6 . .
H47A C47 H47B 107.6 . .
C47 C48 H48A 109.5 . .
C47 C48 H48B 109.5 . .
H48A C48 H48B 109.5 . .
C47 C48 H48C 109.5 . .
H48A C48 H48C 109.5 . .
H48B C48 H48C 109.5 . .

loop_
_geom_bond_atom_site_label_1
_geom_bond_atom_site_label_2
_geom_bond_distance
_geom_bond_site_symmetry_2
V1 O11 1.613(3) .
V1 O2 1.761(3) .
V1 O5 1.887(3) .
V1 O7 1.996(3) .
V1 O8 2.055(3) .
V1 O1 2.2439(8) .
V1 V2 3.0265(11) .
V1 V3 3.0496(11) .
V2 O4 1.603(3) .
V2 O3 1.758(3) .
V2 O2 1.910(3) .
V2 O8 1.962(3) 3_665
V2 O9 2.074(3) 3_665
V2 O1 2.2194(7) .
V2 V3 3.0244(10) 3_665
V3 O6 1.606(3) .
V3 O5 1.767(3) .
V3 O3 1.893(3) 3_665
V3 O9 1.983(3) 3_665
V3 O7 2.058(3) 3_665
V3 O1 2.2628(7) .
V3 V2 3.0245(10) 3_665
O1 V2 2.2194(7) 3_665
O1 V1 2.2439(8) 3_665
O1 V3 2.2628(7) 3_665
O3 V3 1.893(3) 3_665
O7 C1 1.432(5) .
O7 V3 2.058(3) 3_665
O8 C3 1.431(5) .
O8 V2 1.962(3) 3_665
O9 C4 1.435(5) .
O9 V3 1.983(3) 3_665
O9 V2 2.074(3) 3_665
O10 C5 1.422(5) .
O10 C6 1.430(5) .
C1 C2 1.532(6) .
C1 H1A 0.9700 .
C1 H1B 0.9700 .
C2 C5 1.529(5) .
C2 C4 1.531(6) .
C2 C3 1.532(5) .
C3 H3A 0.9700 .
C3 H3B 0.9700 .
C4 H4A 0.9700 .
C4 H4B 0.9700 .
C5 H5A 0.9700 .
C5 H5B 0.9700 .
C6 C7 1.470(6) .
C6 H6A 0.9700 .
C6 H6B 0.9700 .
C7 C8 1.180(6) .
C8 H8 0.9300 .
V4 O22 1.605(3) .
V4 O13 1.768(3) .
V4 O16 1.894(3) .
V4 O19 1.978(3) .
V4 O18 2.070(3) .
V4 O12 2.2308(7) .
V4 V6 3.0319(10) .
V4 V5 3.0322(10) .
V5 O15 1.597(3) .
V5 O14 1.764(3) .
V5 O13 1.891(3) .
V5 O18 1.971(3) 3_566
V5 O20 2.066(3) 3_566
V5 O12 2.2542(7) .
V5 V6 3.0284(11) 3_566
V6 O17 1.609(3) .
V6 O16 1.757(3) .
V6 O14 1.886(3) 3_566
V6 O20 1.996(3) 3_566
V6 O19 2.053(3) 3_566
V6 O12 2.2365(7) .
V6 V5 3.0283(11) 3_566
O12 V4 2.2307(7) 3_566
O12 V6 2.2366(7) 3_566
O12 V5 2.2541(7) 3_566
O14 V6 1.886(3) 3_566
O18 C9 1.429(5) .
O18 V5 1.971(3) 3_566
O19 C11 1.429(4) .
O19 V6 2.053(3) 3_566
O20 C12 1.428(5) .
O20 V6 1.996(3) 3_566
O20 V5 2.066(3) 3_566
O21 C13 1.406(5) .
O21 C14 1.425(5) .
C9 C10 1.541(5) .
C9 H9A 0.9700 .
C9 H9B 0.9700 .
C10 C13 1.520(6) .
C10 C12 1.532(6) .
C10 C11 1.535(6) .
C11 H11A 0.9700 .
C11 H11B 0.9700 .
C12 H12A 0.9700 .
C12 H12B 0.9700 .
C13 H13A 0.9700 .
C13 H13B 0.9700 .
C14 C15 1.463(6) .
C14 H14A 0.9700 .
C14 H14B 0.9700 .
C15 C16 1.182(6) .
C16 H16 0.9300 .
N1 C29 1.517(5) .
N1 C25 1.519(5) .
N1 C17 1.521(5) .
N1 C21 1.527(5) .
C17 C18 1.519(6) .
C17 H17A 0.9700 .
C17 H17B 0.9700 .
C18 C19 1.530(5) .
C18 H18A 0.9700 .
C18 H18B 0.9700 .
C19 C20 1.525(6) .
C19 H19A 0.9700 .
C19 H19B 0.9700 .
C20 H20A 0.9600 .
C20 H20B 0.9600 .
C20 H20C 0.9600 .
C21 C22 1.511(6) .
C21 H21A 0.9700 .
C21 H21B 0.9700 .
C22 C23 1.523(6) .
C22 H22A 0.9700 .
C22 H22B 0.9700 .
C23 C24 1.504(7) .
C23 H23A 0.9700 .
C23 H23B 0.9700 .
C24 H24A 0.9600 .
C24 H24B 0.9600 .
C24 H24C 0.9600 .
C25 C26 1.516(6) .
C25 H25A 0.9700 .
C25 H25B 0.9700 .
C26 C27 1.503(6) .
C26 H26A 0.9700 .
C26 H26B 0.9700 .
C27 C28 1.511(7) .
C27 H27A 0.9700 .
C27 H27B 0.9700 .
C28 H28A 0.9600 .
C28 H28B 0.9600 .
C28 H28C 0.9600 .
C29 C30 1.508(6) .
C29 H29A 0.9700 .
C29 H29B 0.9700 .
C30 C31 1.526(6) .
C30 H30A 0.9700 .
C30 H30B 0.9700 .
C31 C32 1.505(6) .
C31 H31A 0.9700 .
C31 H31B 0.9700 .
C32 H32A 0.9600 .
C32 H32B 0.9600 .
C32 H32C 0.9600 .
N2 C37 1.509(5) .
N2 C41 1.511(5) .
N2 C33 1.518(5) .
N2 C45 1.527(5) .
C33 C34 1.517(6) .
C33 H33A 0.9700 .
C33 H33B 0.9700 .
C34 C35 1.476(6) .
C34 H34A 0.9700 .
C34 H34B 0.9700 .
C35 C36 1.513(6) .
C35 H35A 0.9700 .
C35 H35B 0.9700 .
C36 H36A 0.9600 .
C36 H36B 0.9600 .
C36 H36C 0.9600 .
C37 C38 1.527(6) .
C37 H37A 0.9700 .
C37 H37B 0.9700 .
C38 C39 1.538(6) .
C38 H38A 0.9700 .
C38 H38B 0.9700 .
C39 C40 1.507(6) .
C39 H39A 0.9700 .
C39 H39B 0.9700 .
C40 H40A 0.9600 .
C40 H40B 0.9600 .
C40 H40C 0.9600 .
C41 C42 1.522(6) .
C41 H41A 0.9700 .
C41 H41B 0.9700 .
C42 C43 1.527(6) .
C42 H42A 0.9700 .
C42 H42B 0.9700 .
C43 C44 1.495(6) .
C43 H43A 0.9700 .
C43 H43B 0.9700 .
C44 H44A 0.9600 .
C44 H44B 0.9600 .
C44 H44C 0.9600 .
C45 C46 1.518(6) .
C45 H45A 0.9700 .
C45 H45B 0.9700 .
C46 C47 1.521(6) .
C46 H46A 0.9700 .
C46 H46B 0.9700 .
C47 C48 1.518(6) .
C47 H47A 0.9700 .
C47 H47B 0.9700 .
C48 H48A 0.9600 .
C48 H48B 0.9600 .
C48 H48C 0.9600 .

loop_
_geom_torsion_atom_site_label_1
_geom_torsion_atom_site_label_2
_geom_torsion_atom_site_label_3
_geom_torsion_atom_site_label_4
_geom_torsion
_geom_torsion_site_symmetry_1
_geom_torsion_site_symmetry_4
O11 V1 O2 V2 -171.78(14) . .
O5 V1 O2 V2 83.36(15) . .
O7 V1 O2 V2 -73.76(15) . .
O8 V1 O2 V2 -1.3(4) . .
O1 V1 O2 V2 4.11(11) . .
V3 V1 O2 V2 51.83(12) . .
O4 V2 O3 V3 171.40(15) . 3_665
O2 V2 O3 V3 -85.25(15) . 3_665
O8 V2 O3 V3 73.23(15) 3_665 3_665
O9 V2 O3 V3 -4.0(5) 3_665 3_665
O1 V2 O3 V3 -5.24(12) . 3_665
V1 V2 O3 V3 -52.99(12) . 3_665
O6 V3 O5 V1 172.58(15) . .
O3 V3 O5 V1 -82.43(15) 3_665 .
O9 V3 O5 V1 74.00(15) 3_665 .
O7 V3 O5 V1 2.7(4) 3_665 .
O1 V3 O5 V1 -3.78(12) . .
V2 V3 O5 V1 -50.85(13) 3_665 .
O11 V1 O5 V3 174.65(15) . .
O2 V1 O5 V3 -78.33(16) . .
O7 V1 O5 V3 24.6(4) . .
O8 V1 O5 V3 80.98(15) . .
O1 V1 O5 V3 3.83(12) . .
V2 V1 O5 V3 -42.50(13) . .
V1 O7 C1 C2 -70.4(4) . .
V3 O7 C1 C2 66.9(4) 3_665 .
O7 C1 C2 C5 179.8(3) . .
O7 C1 C2 C4 -60.7(4) . .
O7 C1 C2 C3 61.3(4) . .
V2 O8 C3 C2 -70.7(4) 3_665 .
V1 O8 C3 C2 67.0(4) . .
C5 C2 C3 O8 -177.6(3) . .
C4 C2 C3 O8 61.6(4) . .
C1 C2 C3 O8 -60.0(4) . .
V3 O9 C4 C2 -70.6(4) 3_665 .
V2 O9 C4 C2 65.7(4) 3_665 .
C5 C2 C4 O9 179.4(3) . .
C1 C2 C4 O9 61.4(4) . .
C3 C2 C4 O9 -60.3(4) . .
C6 O10 C5 C2 163.5(3) . .
C4 C2 C5 O10 59.8(4) . .
C1 C2 C5 O10 179.3(3) . .
C3 C2 C5 O10 -61.4(4) . .
C5 O10 C6 C7 64.1(5) . .
O22 V4 O13 V5 172.78(15) . .
O16 V4 O13 V5 -83.67(15) . .
O19 V4 O13 V5 73.86(15) . .
O18 V4 O13 V5 -0.4(4) . .
O12 V4 O13 V5 -4.62(12) . .
V6 V4 O13 V5 -52.02(13) . .
O15 V5 O13 V4 177.30(16) . .
O14 V5 O13 V4 -77.10(16) . .
O18 V5 O13 V4 26.3(4) 3_566 .
O20 V5 O13 V4 82.02(15) 3_566 .
O12 V5 O13 V4 4.61(12) . .
V6 V5 O13 V4 -42.08(13) 3_566 .
O15 V5 O14 V6 -172.72(14) . 3_566
O13 V5 O14 V6 83.85(15) . 3_566
O18 V5 O14 V6 -73.04(14) 3_566 3_566
O20 V5 O14 V6 2.2(4) 3_566 3_566
O12 V5 O14 V6 4.65(11) . 3_566
V4 V5 O14 V6 51.93(12) . 3_566
O17 V6 O16 V4 -170.84(14) . .
O14 V6 O16 V4 84.32(15) 3_566 .
O20 V6 O16 V4 -73.50(15) 3_566 .
O19 V6 O16 V4 0.1(4) 3_566 .
O12 V6 O16 V4 4.59(11) . .
V5 V6 O16 V4 52.55(12) 3_566 .
O22 V4 O16 V6 -176.54(15) . .
O13 V4 O16 V6 77.50(16) . .
O19 V4 O16 V6 -26.9(4) . .
O18 V4 O16 V6 -82.20(15) . .
O12 V4 O16 V6 -4.64(12) . .
V5 V4 O16 V6 42.38(13) . .
V5 O18 C9 C10 70.4(4) 3_566 .
V4 O18 C9 C10 -67.0(4) . .
O18 C9 C10 C13 -178.5(3) . .
O18 C9 C10 C12 -60.7(4) . .
O18 C9 C10 C11 61.0(4) . .
V4 O19 C11 C10 70.5(4) . .
V6 O19 C11 C10 -66.0(4) 3_566 .
C13 C10 C11 O19 178.0(3) . .
C12 C10 C11 O19 59.7(4) . .
C9 C10 C11 O19 -61.6(4) . .
V6 O20 C12 C10 69.6(4) 3_566 .
V5 O20 C12 C10 -66.6(4) 3_566 .
C13 C10 C12 O20 179.3(3) . .
C11 C10 C12 O20 -61.0(4) . .
C9 C10 C12 O20 60.0(4) . .
C14 O21 C13 C10 -172.7(3) . .
C12 C10 C13 O21 -177.0(3) . .
C11 C10 C13 O21 62.7(4) . .
C9 C10 C13 O21 -57.6(4) . .
C13 O21 C14 C15 -70.0(5) . .
C29 N1 C17 C18 48.7(5) . .
C25 N1 C17 C18 -71.0(4) . .
C21 N1 C17 C18 168.5(3) . .
N1 C17 C18 C19 163.6(4) . .
C17 C18 C19 C20 167.1(4) . .
C29 N1 C21 C22 -56.4(5) . .
C25 N1 C21 C22 63.3(5) . .
C17 N1 C21 C22 -176.9(4) . .
N1 C21 C22 C23 -174.6(4) . .
C21 C22 C23 C24 75.2(6) . .
C29 N1 C25 C26 -173.1(3) . .
C17 N1 C25 C26 -51.7(5) . .
C21 N1 C25 C26 66.2(4) . .
N1 C25 C26 C27 -160.8(4) . .
C25 C26 C27 C28 73.8(5) . .
C25 N1 C29 C30 -174.9(3) . .
C17 N1 C29 C30 64.4(4) . .
C21 N1 C29 C30 -53.5(4) . .
N1 C29 C30 C31 -167.0(3) . .
C29 C30 C31 C32 -172.0(4) . .
C37 N2 C33 C34 58.7(5) . .
C41 N2 C33 C34 -61.4(4) . .
C45 N2 C33 C34 178.4(4) . .
N2 C33 C34 C35 168.6(4) . .
C33 C34 C35 C36 174.8(4) . .
C41 N2 C37 C38 -174.7(3) . .
C33 N2 C37 C38 63.8(4) . .
C45 N2 C37 C38 -54.2(5) . .
N2 C37 C38 C39 -161.4(4) . .
C37 C38 C39 C40 82.0(5) . .
C37 N2 C41 C42 -166.5(4) . .
C33 N2 C41 C42 -46.0(5) . .
C45 N2 C41 C42 72.8(5) . .
N2 C41 C42 C43 -171.7(4) . .
C41 C42 C43 C44 -163.0(4) . .
C37 N2 C45 C46 -53.0(5) . .
C41 N2 C45 C46 66.9(4) . .
C33 N2 C45 C46 -172.1(3) . .
N2 C45 C46 C47 -174.2(3) . .
C45 C46 C47 C48 -63.8(5) . .
